data_7201608
loop_
_publ_author_name
'Turner, David R.'
'Strachan-Hatton, Joshua'
'Batten, Stuart R.'

_publ_section_title
;
 Steric control of 4-connected network topology in hydrogen bonded
 coordination polymers
;
_journal_issue 1
_journal_name_full CrystEngComm
_journal_page_first 34
_journal_paper_doi 10.1039/b711891k
_journal_volume 10
_journal_year 2008
_chemical_formula_moiety 'C20 H26 Cu1 N2 O6'
_chemical_formula_sum 'C20 H26 Cu N2 O6'
_chemical_formula_weight 453.97
_chemical_name_common '[Cu(O2CCCCO2)(3,5-Me2Py)(MeOH)].MeOH'
_chemical_name_systematic
;
[Cu(O2CCCCO2)(3,5-Me2Py)(MeOH)].MeOH
;
_space_group_IT_number 9
_symmetry_cell_setting monoclinic
_symmetry_space_group_name_Hall 'C -2yc'
_symmetry_space_group_name_H-M 'C 1 c 1'
_atom_sites_solution_hydrogens geom
_atom_sites_solution_primary direct
_atom_sites_solution_secondary difmap
_audit_creation_method SHELXL-97
_cell_angle_alpha 90.00
_cell_angle_beta 94.380(5)
_cell_angle_gamma 90.00
_cell_formula_units_Z 4
_cell_length_a 10.5816(8)
_cell_length_b 14.0388(10)
_cell_length_c 14.5487(12)
_cell_measurement_reflns_used 5604
_cell_measurement_temperature 123(1)
_cell_measurement_theta_max 27.50
_cell_measurement_theta_min 2.41
_cell_volume 2154.9(3)
_computing_cell_refinement 'DENZO-SMN (Otwinowski & Minor, 1997)'
_computing_data_collection 'Collect (Hooft, 1999)'
_computing_data_reduction 'DENZO-SMN (Otwinowski & Minor, 1997)'
_computing_molecular_graphics 'X-Seed (Barbour, 1999)'
_computing_publication_material 'CIFTAB (Sheldrick, 1997)'
_computing_structure_refinement 'SHELXL-97 (Sheldrick, 1997)'
_computing_structure_solution 'SHELXS-97 (Sheldrick, 1990)'
_diffrn_ambient_temperature 123(1)
_diffrn_measured_fraction_theta_full 0.996
_diffrn_measured_fraction_theta_max 0.996
_diffrn_measurement_device_type 'Nonius KappaCCD'
_diffrn_measurement_method 'phi and omega scans'
_diffrn_radiation_monochromator graphite
_diffrn_radiation_source 'fine-focus sealed tube'
_diffrn_radiation_type MoK\a
_diffrn_radiation_wavelength 0.71073
_diffrn_reflns_av_R_equivalents 0.0533
_diffrn_reflns_av_sigmaI/netI 0.0864
_diffrn_reflns_limit_h_max 13
_diffrn_reflns_limit_h_min -12
_diffrn_reflns_limit_k_max 18
_diffrn_reflns_limit_k_min -16
_diffrn_reflns_limit_l_max 13
_diffrn_reflns_limit_l_min -18
_diffrn_reflns_number 5604
_diffrn_reflns_theta_full 27.50
_diffrn_reflns_theta_max 27.50
_diffrn_reflns_theta_min 2.41
_diffrn_standards_number 0
_exptl_absorpt_coefficient_mu 1.051
_exptl_absorpt_correction_T_max 0.9207
_exptl_absorpt_correction_T_min 0.8499
_exptl_absorpt_correction_type empirical
_exptl_absorpt_process_details SORTAV
_exptl_crystal_colour blue
_exptl_crystal_density_diffrn 1.399
_exptl_crystal_density_method 'not measured'
_exptl_crystal_description block
_exptl_crystal_F_000 948
_exptl_crystal_size_max 0.16
_exptl_crystal_size_mid 0.16
_exptl_crystal_size_min 0.08
_refine_diff_density_max 0.957
_refine_diff_density_min -0.715
_refine_diff_density_rms 0.105
_refine_ls_abs_structure_details 'Flack H D (1983), Acta Cryst. A39, 876-881'
_refine_ls_abs_structure_Flack 0.00(0)
_refine_ls_extinction_method none
_refine_ls_goodness_of_fit_ref 1.017
_refine_ls_hydrogen_treatment constr
_refine_ls_matrix_type full
_refine_ls_number_parameters 268
_refine_ls_number_reflns 3318
_refine_ls_number_restraints 4
_refine_ls_restrained_S_all 1.016
_refine_ls_R_factor_all 0.0747
_refine_ls_R_factor_gt 0.0483
_refine_ls_shift/su_max 0.003
_refine_ls_shift/su_mean 0.000
_refine_ls_structure_factor_coef Fsqd
_refine_ls_weighting_details 'calc w=1/[\s^2^(Fo^2^)+(0.2000P)^2^+0.0000P] where P=(Fo^2^+2Fc^2^)/3'
_refine_ls_weighting_scheme calc
_refine_ls_wR_factor_gt 0.1027
_refine_ls_wR_factor_ref 0.1130
_reflns_number_gt 2575
_reflns_number_total 3318
_reflns_threshold_expression >2sigma(I)
_cod_data_source_file b711891k.txt
_cod_data_source_block dt132f
_cod_depositor_comments
;
The following automatic conversions were performed:
'_exptl_absorpt_correction_type' value 'Empirical' changed to 'empirical'
according to '/home/saulius/struct/CIF-dictionaries/cif_core.dic'
dictionary named 'cif_core.dic' version 2.4.1 from 2010-06-29.

Automatic conversion script
Id: cif_fix_enum 1527 2010-12-29 10:47:43Z saulius 
;
_cod_original_sg_symbol_H-M Cc
_cod_original_formula_sum 'C20 H26 Cu1 N2 O6'
_cod_database_code 7201608

loop_
_symmetry_equiv_pos_as_xyz
'x, y, z'
'x, -y, z+1/2'
'x+1/2, y+1/2, z'
'x+1/2, -y+1/2, z+1/2'

loop_
_atom_site_label
_atom_site_type_symbol
_atom_site_fract_x
_atom_site_fract_y
_atom_site_fract_z
_atom_site_U_iso_or_equiv
_atom_site_adp_type
_atom_site_occupancy
_atom_site_symmetry_multiplicity
_atom_site_calc_flag
_atom_site_refinement_flags
_atom_site_disorder_assembly
_atom_site_disorder_group
Cu1 Cu -0.05060(6) 0.23017(4) 0.61173(5) 0.01956(19) Uani 1 1 d . . .
O1 O 0.0611(4) 0.2152(3) 0.5115(3) 0.0220(12) Uani 1 1 d . . .
N1 N -0.1692(5) 0.1324(4) 0.5494(4) 0.0225(13) Uani 1 1 d . . .
C1 C 0.0256(5) 0.2593(4) 0.4377(4) 0.0221(13) Uani 1 1 d . . .
O2 O -0.0648(4) 0.3120(3) 0.4240(3) 0.0324(10) Uani 1 1 d . . .
N2 N 0.0420(5) 0.3494(3) 0.6553(3) 0.0197(10) Uani 1 1 d . . .
C2 C 0.1094(5) 0.2402(4) 0.3620(4) 0.0208(13) Uani 1 1 d . . .
O3 O 0.3501(5) 0.2690(3) 0.2215(3) 0.0235(12) Uani 1 1 d . . .
C3 C 0.1742(5) 0.2302(4) 0.2993(4) 0.0195(12) Uani 1 1 d . . .
O4 O 0.2012(4) 0.1772(3) 0.1513(3) 0.0316(10) Uani 1 1 d . . .
C4 C 0.2477(6) 0.2231(4) 0.2174(4) 0.0210(13) Uani 1 1 d . . .
O5 O 0.0920(5) 0.1335(3) 0.6881(3) 0.0272(11) Uani 1 1 d D . .
C5 C -0.1303(6) 0.0411(4) 0.5439(4) 0.0230(13) Uani 1 1 d . . .
H5 H -0.0494 0.0249 0.5724 0.028 Uiso 1 1 calc R . .
O6 O 0.1845(4) -0.0012(2) 0.5838(3) 0.0356(11) Uani 1 1 d D . .
C6 C -0.2007(6) -0.0299(4) 0.4997(4) 0.0254(14) Uani 1 1 d . . .
C7 C -0.3191(6) -0.0047(4) 0.4600(4) 0.0246(13) Uani 1 1 d . . .
H7 H -0.3720 -0.0522 0.4308 0.030 Uiso 1 1 calc R . .
C8 C -0.3619(6) 0.0890(4) 0.4621(4) 0.0246(14) Uani 1 1 d . . .
C9 C -0.2817(6) 0.1551(4) 0.5085(4) 0.0240(13) Uani 1 1 d . . .
H9 H -0.3090 0.2195 0.5109 0.029 Uiso 1 1 calc R . .
C10 C -0.1521(6) -0.1301(4) 0.4950(4) 0.0303(14) Uani 1 1 d . . .
H10A H -0.1415 -0.1469 0.4307 0.045 Uiso 1 1 calc R . .
H10B H -0.2128 -0.1739 0.5203 0.045 Uiso 1 1 calc R . .
H10C H -0.0702 -0.1350 0.5310 0.045 Uiso 1 1 calc R . .
C11 C -0.4902(6) 0.1182(5) 0.4183(4) 0.0379(16) Uani 1 1 d . . .
H11A H -0.5424 0.1425 0.4659 0.057 Uiso 1 1 calc R . .
H11B H -0.5319 0.0629 0.3881 0.057 Uiso 1 1 calc R . .
H11C H -0.4794 0.1681 0.3725 0.057 Uiso 1 1 calc R . .
C12 C 0.1639(6) 0.3459(4) 0.6908(4) 0.0250(14) Uani 1 1 d . . .
H12 H 0.2063 0.2863 0.6928 0.030 Uiso 1 1 calc R . .
C13 C 0.2293(6) 0.4254(4) 0.7243(4) 0.0247(14) Uani 1 1 d . . .
C14 C 0.1657(6) 0.5118(5) 0.7200(4) 0.0251(16) Uani 1 1 d . . .
H14 H 0.2083 0.5676 0.7425 0.030 Uiso 1 1 calc R . .
C15 C 0.0406(5) 0.5182(4) 0.6832(3) 0.0215(13) Uani 1 1 d . . .
C16 C -0.0160(5) 0.4340(4) 0.6519(4) 0.0207(13) Uani 1 1 d . . .
H16 H -0.1013 0.4365 0.6264 0.025 Uiso 1 1 calc R . .
C17 C 0.3653(6) 0.4169(5) 0.7653(4) 0.0365(16) Uani 1 1 d . . .
H17A H 0.4058 0.4797 0.7659 0.055 Uiso 1 1 calc R . .
H17B H 0.4120 0.3730 0.7279 0.055 Uiso 1 1 calc R . .
H17C H 0.3659 0.3926 0.8285 0.055 Uiso 1 1 calc R . .
C18 C -0.0315(6) 0.6105(4) 0.6777(4) 0.0304(14) Uani 1 1 d . . .
H18A H -0.1160 0.5998 0.6470 0.046 Uiso 1 1 calc R . .
H18B H 0.0142 0.6570 0.6425 0.046 Uiso 1 1 calc R . .
H18C H -0.0397 0.6350 0.7401 0.046 Uiso 1 1 calc R . .
C19 C 0.1225(6) 0.1118(4) 0.7814(4) 0.0346(15) Uani 1 1 d . . .
H19A H 0.2007 0.1450 0.8031 0.052 Uiso 1 1 calc R . .
H19B H 0.1348 0.0429 0.7885 0.052 Uiso 1 1 calc R . .
H19C H 0.0533 0.1323 0.8179 0.052 Uiso 1 1 calc R . .
C20 C 0.1901(7) -0.0038(6) 0.4863(5) 0.043(2) Uani 1 1 d . . .
H20A H 0.1866 0.0613 0.4619 0.065 Uiso 1 1 calc R . .
H20B H 0.1181 -0.0405 0.4586 0.065 Uiso 1 1 calc R . .
H20C H 0.2694 -0.0341 0.4714 0.065 Uiso 1 1 calc R . .
H6O H 0.1939 -0.0510 0.6130 0.044 Uiso 1 1 d D . .
H5O H 0.0927 0.0901 0.6505 0.122 Uiso 1 1 d D . .

loop_
_atom_site_aniso_label
_atom_site_aniso_U_11
_atom_site_aniso_U_22
_atom_site_aniso_U_33
_atom_site_aniso_U_23
_atom_site_aniso_U_13
_atom_site_aniso_U_12
Cu1 0.0210(3) 0.0229(3) 0.0157(3) -0.0038(4) 0.0082(2) -0.0037(5)
O1 0.022(3) 0.031(3) 0.014(2) -0.002(2) 0.010(2) -0.0017(19)
N1 0.024(3) 0.029(3) 0.016(3) 0.005(2) 0.013(2) -0.002(2)
C1 0.020(3) 0.026(3) 0.022(3) -0.004(3) 0.004(3) -0.007(3)
O2 0.031(3) 0.036(2) 0.031(2) 0.006(2) 0.009(2) 0.012(2)
N2 0.023(3) 0.021(2) 0.016(2) -0.002(2) 0.008(2) -0.003(2)
C2 0.021(3) 0.027(3) 0.014(3) 0.004(2) 0.001(2) 0.004(3)
O3 0.021(3) 0.032(3) 0.019(3) 0.006(2) 0.013(2) 0.005(2)
C3 0.027(3) 0.017(3) 0.014(3) 0.001(2) 0.002(2) 0.000(3)
O4 0.046(3) 0.032(2) 0.018(2) -0.0014(18) 0.011(2) 0.005(2)
C4 0.030(4) 0.020(3) 0.014(3) 0.002(3) 0.006(3) 0.008(3)
O5 0.039(3) 0.026(2) 0.016(2) 0.005(2) 0.000(2) 0.001(2)
C5 0.021(3) 0.030(3) 0.019(3) 0.001(3) 0.007(3) -0.004(3)
O6 0.044(3) 0.035(2) 0.027(2) -0.0048(18) -0.003(2) 0.010(2)
C6 0.030(4) 0.028(3) 0.020(3) 0.000(3) 0.012(3) -0.003(3)
C7 0.025(3) 0.034(3) 0.017(3) -0.008(2) 0.011(3) -0.009(3)
C8 0.028(3) 0.033(3) 0.013(3) -0.003(3) 0.003(3) -0.007(3)
C9 0.026(4) 0.026(3) 0.022(3) 0.002(3) 0.013(3) 0.000(3)
C10 0.029(3) 0.027(3) 0.036(4) -0.004(3) 0.006(3) -0.006(3)
C11 0.035(4) 0.044(4) 0.034(4) -0.007(3) -0.001(3) -0.002(3)
C12 0.029(4) 0.020(3) 0.027(3) 0.005(3) 0.011(3) 0.004(3)
C13 0.023(3) 0.032(4) 0.019(3) 0.000(3) 0.002(3) -0.004(3)
C14 0.025(4) 0.033(4) 0.018(3) -0.007(3) 0.005(3) -0.014(3)
C15 0.023(3) 0.029(3) 0.012(3) -0.001(2) 0.005(3) -0.001(3)
C16 0.016(3) 0.029(3) 0.018(3) -0.004(2) 0.007(2) -0.006(3)
C17 0.021(3) 0.044(4) 0.044(4) -0.006(3) -0.003(3) -0.002(3)
C18 0.027(3) 0.026(3) 0.039(4) -0.003(3) 0.003(3) 0.004(3)
C19 0.039(4) 0.040(4) 0.023(3) 0.007(3) -0.005(3) -0.004(3)
C20 0.039(5) 0.059(5) 0.034(4) -0.005(4) 0.005(4) 0.017(4)

loop_
_atom_type_symbol
_atom_type_description
_atom_type_scat_dispersion_real
_atom_type_scat_dispersion_imag
_atom_type_scat_source
C C 0.0033 0.0016 'International Tables Vol C Tables 4.2.6.8 and 6.1.1.4'
H H 0.0000 0.0000 'International Tables Vol C Tables 4.2.6.8 and 6.1.1.4'
N N 0.0061 0.0033 'International Tables Vol C Tables 4.2.6.8 and 6.1.1.4'
O O 0.0106 0.0060 'International Tables Vol C Tables 4.2.6.8 and 6.1.1.4'
Cu Cu 0.3201 1.2651 'International Tables Vol C Tables 4.2.6.8 and 6.1.1.4'

loop_
_geom_angle_atom_site_label_1
_geom_angle_atom_site_label_2
_geom_angle_atom_site_label_3
_geom_angle
_geom_angle_site_symmetry_1
_geom_angle_site_symmetry_3
_geom_angle_publ_flag
O1 Cu1 O3 172.2(2) . 4_455 ?
O1 Cu1 N2 90.94(19) . . ?
O3 Cu1 N2 90.95(19) 4_455 . ?
O1 Cu1 N1 89.0(2) . . ?
O3 Cu1 N1 91.0(2) 4_455 . ?
N2 Cu1 N1 166.4(2) . . ?
O1 Cu1 O5 83.30(17) . . ?
O3 Cu1 O5 89.00(19) 4_455 . ?
N2 Cu1 O5 93.10(17) . . ?
N1 Cu1 O5 100.40(16) . . ?
C1 O1 Cu1 114.9(4) . . ?
C9 N1 C5 117.9(6) . . ?
C9 N1 Cu1 122.7(5) . . ?
C5 N1 Cu1 119.2(4) . . ?
O2 C1 O1 127.9(6) . . ?
O2 C1 C2 119.6(5) . . ?
O1 C1 C2 112.5(5) . . ?
C16 N2 C12 117.9(5) . . ?
C16 N2 Cu1 121.0(4) . . ?
C12 N2 Cu1 121.0(4) . . ?
C3 C2 C1 176.1(6) . . ?
C4 O3 Cu1 118.2(4) . 4_554 ?
C2 C3 C4 175.4(6) . . ?
O4 C4 O3 126.8(6) . . ?
O4 C4 C3 117.6(5) . . ?
O3 C4 C3 115.6(5) . . ?
C19 O5 Cu1 134.5(4) . . ?
C19 O5 H5O 118.2 . . ?
Cu1 O5 H5O 99.0 . . ?
N1 C5 C6 124.0(6) . . ?
N1 C5 H5 118.0 . . ?
C6 C5 H5 118.0 . . ?
C20 O6 H6O 118.8 . . ?
C5 C6 C7 116.8(5) . . ?
C5 C6 C10 121.7(6) . . ?
C7 C6 C10 121.5(5) . . ?
C6 C7 C8 121.2(5) . . ?
C6 C7 H7 119.4 . . ?
C8 C7 H7 119.4 . . ?
C7 C8 C9 116.9(6) . . ?
C7 C8 C11 122.1(5) . . ?
C9 C8 C11 121.0(6) . . ?
N1 C9 C8 123.1(6) . . ?
N1 C9 H9 118.4 . . ?
C8 C9 H9 118.4 . . ?
C6 C10 H10A 109.5 . . ?
C6 C10 H10B 109.5 . . ?
H10A C10 H10B 109.5 . . ?
C6 C10 H10C 109.5 . . ?
H10A C10 H10C 109.5 . . ?
H10B C10 H10C 109.5 . . ?
C8 C11 H11A 109.5 . . ?
C8 C11 H11B 109.5 . . ?
H11A C11 H11B 109.5 . . ?
C8 C11 H11C 109.5 . . ?
H11A C11 H11C 109.5 . . ?
H11B C11 H11C 109.5 . . ?
N2 C12 C13 122.8(5) . . ?
N2 C12 H12 118.6 . . ?
C13 C12 H12 118.6 . . ?
C12 C13 C14 117.5(6) . . ?
C12 C13 C17 120.6(6) . . ?
C14 C13 C17 121.9(6) . . ?
C13 C14 C15 121.2(6) . . ?
C13 C14 H14 119.4 . . ?
C15 C14 H14 119.4 . . ?
C16 C15 C14 116.4(5) . . ?
C16 C15 C18 120.9(5) . . ?
C14 C15 C18 122.7(5) . . ?
N2 C16 C15 124.1(5) . . ?
N2 C16 H16 118.0 . . ?
C15 C16 H16 118.0 . . ?
C13 C17 H17A 109.5 . . ?
C13 C17 H17B 109.5 . . ?
H17A C17 H17B 109.5 . . ?
C13 C17 H17C 109.5 . . ?
H17A C17 H17C 109.5 . . ?
H17B C17 H17C 109.5 . . ?
C15 C18 H18A 109.5 . . ?
C15 C18 H18B 109.5 . . ?
H18A C18 H18B 109.5 . . ?
C15 C18 H18C 109.5 . . ?
H18A C18 H18C 109.5 . . ?
H18B C18 H18C 109.5 . . ?
O5 C19 H19A 109.5 . . ?
O5 C19 H19B 109.5 . . ?
H19A C19 H19B 109.5 . . ?
O5 C19 H19C 109.5 . . ?
H19A C19 H19C 109.5 . . ?
H19B C19 H19C 109.5 . . ?
O6 C20 H20A 109.5 . . ?
O6 C20 H20B 109.5 . . ?
H20A C20 H20B 109.5 . . ?
O6 C20 H20C 109.5 . . ?
H20A C20 H20C 109.5 . . ?
H20B C20 H20C 109.5 . . ?

loop_
_geom_bond_atom_site_label_1
_geom_bond_atom_site_label_2
_geom_bond_distance
_geom_bond_site_symmetry_2
_geom_bond_publ_flag
Cu1 O1 1.958(5) . ?
Cu1 O3 1.978(5) 4_455 ?
Cu1 N2 2.018(4) . ?
Cu1 N1 2.027(6) . ?
Cu1 O5 2.258(5) . ?
O1 C1 1.271(7) . ?
N1 C9 1.329(8) . ?
N1 C5 1.350(8) . ?
C1 O2 1.214(7) . ?
C1 C2 1.490(8) . ?
N2 C16 1.335(7) . ?
N2 C12 1.353(7) . ?
C2 C3 1.191(7) . ?
O3 C4 1.258(8) . ?
O3 Cu1 1.978(5) 4_554 ?
C3 C4 1.476(7) . ?
O4 C4 1.229(6) . ?
O5 C19 1.405(7) . ?
O5 H5O 0.8190 . ?
C5 C6 1.373(8) . ?
C5 H5 0.9500 . ?
O6 C20 1.425(8) . ?
O6 H6O 0.8201 . ?
C6 C7 1.384(8) . ?
C6 C10 1.502(8) . ?
C7 C8 1.392(8) . ?
C7 H7 0.9500 . ?
C8 C9 1.397(8) . ?
C8 C11 1.511(8) . ?
C9 H9 0.9500 . ?
C10 H10A 0.9800 . ?
C10 H10B 0.9800 . ?
C10 H10C 0.9800 . ?
C11 H11A 0.9800 . ?
C11 H11B 0.9800 . ?
C11 H11C 0.9800 . ?
C12 C13 1.382(8) . ?
C12 H12 0.9500 . ?
C13 C14 1.385(9) . ?
C13 C17 1.521(8) . ?
C14 C15 1.393(8) . ?
C14 H14 0.9500 . ?
C15 C16 1.387(8) . ?
C15 C18 1.502(8) . ?
C16 H16 0.9500 . ?
C17 H17A 0.9800 . ?
C17 H17B 0.9800 . ?
C17 H17C 0.9800 . ?
C18 H18A 0.9800 . ?
C18 H18B 0.9800 . ?
C18 H18C 0.9800 . ?
C19 H19A 0.9800 . ?
C19 H19B 0.9800 . ?
C19 H19C 0.9800 . ?
C20 H20A 0.9800 . ?
C20 H20B 0.9800 . ?
C20 H20C 0.9800 . ?

loop_
_geom_hbond_atom_site_label_D
_geom_hbond_atom_site_label_H
_geom_hbond_atom_site_label_A
_geom_hbond_distance_DH
_geom_hbond_distance_HA
_geom_hbond_distance_DA
_geom_hbond_angle_DHA
_geom_hbond_site_symmetry_A
O5 H5O O6 0.82 1.92 2.657(5) 150.0 .
O6 H6O O4 0.82 1.86 2.659(5) 165.7 2
